data_2233043
loop_
_publ_author_name
'Dabrowski, Marek'
'Durka, Krzysztof'
'Luli\'nski, Sergiusz'
'Serwatowski, Janusz'

_publ_section_title
;
 (2,4-Dipropoxyphenyl)boronic acid
;
_journal_coeditor_code ZJ2041
_journal_issue 12
_journal_name_full 'Acta Crystallographica Section E'
_journal_page_first o3455
_journal_paper_doi 10.1107/S1600536811049737
_journal_volume 67
_journal_year 2011
_chemical_formula_iupac 'C12 H19 B O4'
_chemical_formula_moiety 'C12 H19 B O4'
_chemical_formula_sum 'C12 H19 B O4'
_chemical_formula_weight 238.08
_chemical_name_systematic
;
(2,4-Dipropoxyphenyl)boronic acid
;
_space_group_IT_number 2
_symmetry_cell_setting triclinic
_symmetry_space_group_name_Hall '-P 1'
_symmetry_space_group_name_H-M 'P -1'
_atom_sites_solution_hydrogens geom
_atom_sites_solution_primary direct
_atom_sites_solution_secondary difmap
_cell_angle_alpha 101.585(11)
_cell_angle_beta 91.924(10)
_cell_angle_gamma 90.826(10)
_cell_formula_units_Z 2
_cell_length_a 7.9630(9)
_cell_length_b 8.8014(12)
_cell_length_c 9.3182(13)
_cell_measurement_reflns_used 1540
_cell_measurement_temperature 100(2)
_cell_measurement_theta_max 28.3809
_cell_measurement_theta_min 2.6484
_cell_volume 639.26(15)
_computing_cell_refinement 'SAINT (Bruker, 2010)'
_computing_data_collection 'APEX2 (Bruker, 2010)'
_computing_data_reduction
;
SAINT (Bruker, 2010)
;
_computing_molecular_graphics 'DIAMOND (Brandenburg, 2005)'
_computing_publication_material 'PLATON (Spek, 2009)'
_computing_structure_refinement
;
SHELXS97 (Sheldrick, 2008)
;
_computing_structure_solution
;
SHELXS97 (Sheldrick, 2008)
;
_diffrn_ambient_temperature 100(2)
_diffrn_measured_fraction_theta_full 0.979
_diffrn_measured_fraction_theta_max 0.979
_diffrn_measurement_device '\k-geometry diffractometer'
_diffrn_measurement_device_type 'Bruker APEXII'
_diffrn_measurement_method 'omega scans'
_diffrn_radiation_monochromator 'multi-layer optics'
_diffrn_radiation_source 'TXS rotating anode'
_diffrn_radiation_type MoK\a
_diffrn_radiation_wavelength 0.71073
_diffrn_reflns_av_R_equivalents 0.0244
_diffrn_reflns_av_sigmaI/netI 0.0408
_diffrn_reflns_limit_h_max 10
_diffrn_reflns_limit_h_min -10
_diffrn_reflns_limit_k_max 11
_diffrn_reflns_limit_k_min -11
_diffrn_reflns_limit_l_max 12
_diffrn_reflns_limit_l_min -12
_diffrn_reflns_number 12243
_diffrn_reflns_theta_full 27.5
_diffrn_reflns_theta_max 27.5
_diffrn_reflns_theta_min 2.91
_exptl_absorpt_coefficient_mu 0.090
_exptl_absorpt_correction_T_max 0.99213
_exptl_absorpt_correction_T_min 0.98642
_exptl_absorpt_correction_type multi-scan
_exptl_absorpt_process_details
;
(SORTAV; Blessing, 1995)
;
_exptl_crystal_colour colourless
_exptl_crystal_density_diffrn 1.237
_exptl_crystal_density_method 'Not Measured'
_exptl_crystal_description unshaped
_exptl_crystal_F_000 256
_exptl_crystal_size_max 0.15
_exptl_crystal_size_mid 0.12
_exptl_crystal_size_min 0.10
_refine_diff_density_max 0.348
_refine_diff_density_min -0.186
_refine_ls_extinction_method none
_refine_ls_goodness_of_fit_ref 0.895
_refine_ls_hydrogen_treatment constr
_refine_ls_matrix_type full
_refine_ls_number_parameters 154
_refine_ls_number_reflns 2950
_refine_ls_number_restraints 0
_refine_ls_restrained_S_all 0.895
_refine_ls_R_factor_all 0.0571
_refine_ls_R_factor_gt 0.0326
_refine_ls_shift/su_max 0.000
_refine_ls_shift/su_mean 0.000
_refine_ls_structure_factor_coef Fsqd
_refine_ls_weighting_details 'calc w=1/[\s^2^(Fo^2^)+(0.0487P)^2^+0.0000P] where P=(Fo^2^+2Fc^2^)/3'
_refine_ls_weighting_scheme calc
_refine_ls_wR_factor_gt 0.0770
_refine_ls_wR_factor_ref 0.0812
_reflns_number_gt 1981
_reflns_number_total 2950
_reflns_threshold_expression >2sigma(I)
_cod_data_source_file zj2041.cif
_cod_data_source_block I
_cod_database_code 2233043
_cod_database_fobs_code 2233043

loop_
_symmetry_equiv_pos_site_id
_symmetry_equiv_pos_as_xyz
1 x,y,z
2 -x,-y,-z

loop_
_atom_site_aniso_label
_atom_site_aniso_U_11
_atom_site_aniso_U_22
_atom_site_aniso_U_33
_atom_site_aniso_U_12
_atom_site_aniso_U_13
_atom_site_aniso_U_23
O1 0.0343(5) 0.0274(5) 0.0162(4) 0.0093(4) -0.0060(3) 0.0047(3)
O2 0.0343(5) 0.0246(4) 0.0133(4) 0.0074(3) -0.0056(3) 0.0031(3)
O3 0.0294(4) 0.0171(4) 0.0156(4) 0.0066(3) -0.0050(3) 0.0026(3)
O4 0.0283(4) 0.0201(4) 0.0146(4) 0.0076(3) -0.0057(3) 0.0031(3)
C1 0.0165(5) 0.0199(5) 0.0150(5) 0.0004(4) -0.0009(4) 0.0056(4)
C2 0.0173(5) 0.0176(5) 0.0182(5) 0.0023(4) -0.0004(4) 0.0061(4)
C3 0.0204(5) 0.0186(5) 0.0132(5) 0.0019(4) -0.0014(4) 0.0017(4)
C4 0.0163(5) 0.0208(5) 0.0160(5) 0.0011(4) -0.0016(4) 0.0072(4)
C5 0.0200(6) 0.0149(5) 0.0194(6) 0.0038(4) 0.0004(4) 0.0031(4)
C6 0.0193(5) 0.0221(6) 0.0142(5) 0.0000(4) -0.0009(4) 0.0027(4)
C7 0.0200(5) 0.0190(6) 0.0134(5) 0.0013(4) -0.0021(4) 0.0021(4)
C8 0.0257(6) 0.0189(6) 0.0201(6) 0.0038(5) -0.0012(4) 0.0048(5)
C9 0.0351(7) 0.0210(6) 0.0269(6) 0.0047(5) -0.0034(5) 0.0016(5)
C10 0.0240(6) 0.0182(5) 0.0149(5) 0.0032(4) -0.0030(4) 0.0023(4)
C11 0.0288(6) 0.0225(6) 0.0167(5) 0.0046(5) -0.0049(4) 0.0041(5)
C12 0.0357(7) 0.0281(7) 0.0182(6) 0.0041(5) -0.0063(5) 0.0051(5)
B1 0.0167(6) 0.0206(6) 0.0175(6) 0.0000(5) -0.0010(5) 0.0067(5)

loop_
_atom_site_type_symbol
_atom_site_label
_atom_site_fract_x
_atom_site_fract_y
_atom_site_fract_z
_atom_site_U_iso_or_equiv
_atom_site_thermal_displace_type
_atom_site_occupancy
O O1 0.62433(10) 0.32104(9) -0.46474(8) 0.0260(3) Uani 1.000
O O2 0.54695(10) 0.55834(9) -0.31800(8) 0.0243(3) Uani 1.000
O O3 0.67310(10) 0.60724(8) -0.04282(8) 0.0209(2) Uani 1.000
O O4 0.96656(9) 0.20013(9) 0.13916(8) 0.0211(2) Uani 1.000
C C1 0.72028(13) 0.36735(12) -0.19957(11) 0.0169(3) Uani 1.000
C C2 0.73803(13) 0.46070(12) -0.05836(11) 0.0174(3) Uani 1.000
C C3 0.81690(13) 0.40958(12) 0.05908(11) 0.0176(3) Uani 1.000
C C4 0.88240(13) 0.26147(13) 0.03411(11) 0.0173(3) Uani 1.000
C C5 0.86780(13) 0.16440(12) -0.10371(11) 0.0181(3) Uani 1.000
C C6 0.78780(13) 0.21836(13) -0.21711(11) 0.0187(3) Uani 1.000
C C7 0.69286(13) 0.71279(12) 0.09706(11) 0.0177(3) Uani 1.000
C C8 0.61739(14) 0.86468(12) 0.08068(12) 0.0215(3) Uani 1.000
C C9 0.62471(15) 0.98129(13) 0.22669(12) 0.0282(4) Uani 1.000
C C10 0.99022(14) 0.29466(12) 0.28420(11) 0.0192(3) Uani 1.000
C C11 1.09520(15) 0.20257(13) 0.37344(11) 0.0227(3) Uani 1.000
C C12 1.13065(15) 0.29436(14) 0.52911(12) 0.0274(4) Uani 1.000
B B1 0.62724(15) 0.41844(14) -0.33306(13) 0.0179(3) Uani 1.000
H H1 0.57125 0.36132 -0.52650 0.0390 Uiso 1.000
H H2 0.56001 0.60749 -0.23113 0.0363 Uiso 1.000
H H3 0.82554 0.47458 0.15376 0.0212 Uiso 1.000
H H5 0.91199 0.06295 -0.11955 0.0218 Uiso 1.000
H H6 0.77807 0.15181 -0.31097 0.0224 Uiso 1.000
H H7A 0.63476 0.67028 0.17313 0.0212 Uiso 1.000
H H7B 0.81346 0.72820 0.12665 0.0212 Uiso 1.000
H H8A 0.67939 0.90801 0.00721 0.0258 Uiso 1.000
H H8B 0.49893 0.84662 0.04476 0.0258 Uiso 1.000
H H9A 0.57467 1.07872 0.21307 0.0423 Uiso 1.000
H H9B 0.56207 0.93909 0.29913 0.0423 Uiso 1.000
H H9C 0.74208 1.00076 0.26141 0.0423 Uiso 1.000
H H10A 1.04869 0.39351 0.27963 0.0231 Uiso 1.000
H H10B 0.88032 0.31853 0.32916 0.0231 Uiso 1.000
H H11A 1.03500 0.10437 0.37739 0.0272 Uiso 1.000
H H11B 1.20288 0.17630 0.32526 0.0272 Uiso 1.000
H H12A 1.19865 0.23225 0.58440 0.0411 Uiso 1.000
H H12B 1.19187 0.39080 0.52538 0.0411 Uiso 1.000
H H12C 1.02418 0.31895 0.57745 0.0411 Uiso 1.000

loop_
_atom_type_symbol
_atom_type_description
_atom_type_scat_dispersion_real
_atom_type_scat_dispersion_imag
_atom_type_scat_source
O O 0.0106 0.0060 'International Tables Vol C Tables 4.2.6.8 and 6.1.1.4'
B B 0.0013 0.0007 'International Tables Vol C Tables 4.2.6.8 and 6.1.1.4'
H H 0.0000 0.0000 'International Tables Vol C Tables 4.2.6.8 and 6.1.1.4'
C C 0.0033 0.0016 'International Tables Vol C Tables 4.2.6.8 and 6.1.1.4'

loop_
_geom_angle_atom_site_label_1
_geom_angle_atom_site_label_2
_geom_angle_atom_site_label_3
_geom_angle
_geom_angle_publ_flag
C2 O3 C7 119.07(8) yes
C4 O4 C10 118.39(8) yes
B1 O1 H1 109.00 no
B1 O2 H2 109.00 no
C2 C1 C6 116.11(9) no
C2 C1 B1 124.11(10) yes
C6 C1 B1 119.76(9) yes
O3 C2 C1 115.62(9) yes
C1 C2 C3 122.57(10) no
O3 C2 C3 121.81(9) yes
C2 C3 C4 118.46(9) no
O4 C4 C5 114.96(10) yes
O4 C4 C3 123.87(9) yes
C3 C4 C5 121.17(10) no
C4 C5 C6 118.80(10) no
C1 C6 C5 122.88(10) no
O3 C7 C8 107.64(8) yes
C7 C8 C9 111.13(9) no
O4 C10 C11 106.96(8) yes
C10 C11 C12 111.14(9) no
C2 C3 H3 121.00 no
C4 C3 H3 121.00 no
C6 C5 H5 121.00 no
C4 C5 H5 121.00 no
C1 C6 H6 119.00 no
C5 C6 H6 119.00 no
O3 C7 H7A 110.00 no
O3 C7 H7B 110.00 no
H7A C7 H7B 108.00 no
C8 C7 H7B 110.00 no
C8 C7 H7A 110.00 no
C7 C8 H8B 109.00 no
C7 C8 H8A 109.00 no
C9 C8 H8A 109.00 no
C9 C8 H8B 109.00 no
H8A C8 H8B 108.00 no
C8 C9 H9B 109.00 no
C8 C9 H9C 109.00 no
H9A C9 H9B 109.00 no
C8 C9 H9A 109.00 no
H9A C9 H9C 109.00 no
H9B C9 H9C 109.00 no
O4 C10 H10A 110.00 no
H10A C10 H10B 109.00 no
C11 C10 H10B 110.00 no
O4 C10 H10B 110.00 no
C11 C10 H10A 110.00 no
C10 C11 H11B 109.00 no
C10 C11 H11A 109.00 no
C12 C11 H11A 109.00 no
C12 C11 H11B 109.00 no
H11A C11 H11B 108.00 no
C11 C12 H12B 109.00 no
C11 C12 H12C 109.00 no
H12A C12 H12B 109.00 no
C11 C12 H12A 109.00 no
H12A C12 H12C 109.00 no
H12B C12 H12C 109.00 no
O2 B1 C1 121.77(10) yes
O1 B1 O2 119.62(10) yes
O1 B1 C1 118.60(10) yes

loop_
_geom_bond_atom_site_label_1
_geom_bond_atom_site_label_2
_geom_bond_distance
_geom_bond_publ_flag
O1 B1 1.3476(14) yes
O2 B1 1.3798(15) yes
O3 C2 1.3788(13) yes
O3 C7 1.4431(13) yes
O4 C4 1.3702(13) yes
O4 C10 1.4426(13) yes
O1 H1 0.8400 no
O2 H2 0.8400 no
C1 C2 1.4058(14) no
C1 C6 1.4055(16) no
C1 B1 1.5719(16) yes
C2 C3 1.3979(15) no
C3 C4 1.3898(16) no
C4 C5 1.3925(15) no
C5 C6 1.3831(15) no
C7 C8 1.5068(15) no
C8 C9 1.5297(16) no
C10 C11 1.5135(16) no
C11 C12 1.5270(15) no
C3 H3 0.9500 no
C5 H5 0.9500 no
C6 H6 0.9500 no
C7 H7A 0.9900 no
C7 H7B 0.9900 no
C8 H8A 0.9900 no
C8 H8B 0.9900 no
C9 H9A 0.9800 no
C9 H9B 0.9800 no
C9 H9C 0.9800 no
C10 H10A 0.9900 no
C10 H10B 0.9900 no
C11 H11A 0.9900 no
C11 H11B 0.9900 no
C12 H12A 0.9800 no
C12 H12B 0.9800 no
C12 H12C 0.9800 no

loop_
_geom_contact_atom_site_label_1
_geom_contact_atom_site_label_2
_geom_contact_distance
_geom_contact_site_symmetry_2
_geom_contact_publ_flag
O1 O2 2.7938(12) 2_664 no
O2 O3 2.6722(11) . no
O2 O1 2.7938(12) 2_664 no
O3 O2 2.6722(11) . no
O1 H10B 2.8400 1_554 no
O1 H6 2.5600 . no
O2 H1 1.9600 2_664 no
O3 H2 1.9500 . no
O4 H9C 2.9000 1_545 no
O4 H5 2.5000 2_755 no
C1 C7 3.5564(15) 2_665 no
C7 C1 3.5564(15) 2_665 no
C8 C8 3.5788(16) 2_675 no
C1 H10A 3.0000 2_765 no
C1 H7A 2.8700 2_665 no
C2 H2 2.6500 . no
C3 H7B 2.7500 . no
C3 H10B 2.8200 . no
C3 H7A 2.7800 . no
C3 H10A 2.7400 . no
C4 H7B 2.9000 2_765 no
C5 H7B 2.7300 2_765 no
C5 H8B 2.9900 2_665 no
C5 H8A 3.0600 1_545 no
C6 H9B 3.1000 2_665 no
C6 H12C 2.9800 1_554 no
C6 H8B 2.9500 2_665 no
C7 H12A 3.0000 2_766 no
C7 H3 2.5000 . no
C10 H3 2.5400 . no
C11 H5 2.9700 2_755 no
B1 H1 2.9900 2_664 no
B1 H7A 2.8000 2_665 no
B1 H10A 3.0200 2_765 no
H1 O2 1.9600 2_664 no
H1 B1 2.9900 2_664 no
H1 H2 2.5200 2_664 no
H2 O3 1.9500 . no
H2 C2 2.6500 . no
H2 H1 2.5200 2_664 no
H3 C7 2.5000 . no
H3 C10 2.5400 . no
H3 H7A 2.3000 . no
H3 H7B 2.3000 . no
H3 H10A 2.3000 . no
H3 H10B 2.3700 . no
H5 O4 2.5000 2_755 no
H5 C11 2.9700 2_755 no
H6 O1 2.5600 . no
H7A C3 2.7800 . no
H7A H3 2.3000 . no
H7A H9B 2.5100 . no
H7A C1 2.8700 2_665 no
H7A B1 2.8000 2_665 no
H7A H12A 2.5700 2_766 no
H7B C3 2.7500 . no
H7B H3 2.3000 . no
H7B H9C 2.5600 . no
H7B C4 2.9000 2_765 no
H7B C5 2.7300 2_765 no
H8A C5 3.0600 1_565 no
H8B C5 2.9900 2_665 no
H8B C6 2.9500 2_665 no
H9B H7A 2.5100 . no
H9B C6 3.1000 2_665 no
H9C O4 2.9000 1_565 no
H9C H7B 2.5600 . no
H10A C3 2.7400 . no
H10A H3 2.3000 . no
H10A H12B 2.5300 . no
H10A C1 3.0000 2_765 no
H10A B1 3.0200 2_765 no
H10B O1 2.8400 1_556 no
H10B C3 2.8200 . no
H10B H3 2.3700 . no
H10B H12C 2.5500 . no
H12A C7 3.0000 2_766 no
H12A H7A 2.5700 2_766 no
H12B H10A 2.5300 . no
H12C C6 2.9800 1_556 no
H12C H10B 2.5500 . no

loop_
_geom_hbond_atom_site_label_D
_geom_hbond_atom_site_label_H
_geom_hbond_atom_site_label_A
_geom_hbond_site_symmetry_A
_geom_hbond_distance_DH
_geom_hbond_distance_HA
_geom_hbond_distance_DA
_geom_hbond_angle_DHA
_geom_hbond_publ_flag
O1 H1 O2 2_664 0.840 1.960 2.7940(10) 176.0 yes
O2 H2 O3 . 0.840 1.950 2.6720(10) 144.0 yes
C5 H5 O4 2_755 0.950 2.500 3.4450(10) 175.0 yes
C10 H10B O1 1_556 0.990 2.844 3.7780(10) 157.5 yes
C8 H8B Cg1 2_556 0.990 2.829 3.6710(10) 143.4 yes

loop_
_geom_torsion_atom_site_label_1
_geom_torsion_atom_site_label_2
_geom_torsion_atom_site_label_3
_geom_torsion_atom_site_label_4
_geom_torsion
_geom_torsion_publ_flag
C7 O3 C2 C1 -177.25(9) no
C7 O3 C2 C3 2.44(14) no
C2 O3 C7 C8 177.61(9) no
C10 O4 C4 C5 178.70(9) no
C10 O4 C4 C3 -0.52(15) no
C4 O4 C10 C11 -176.48(9) no
C6 C1 C2 O3 179.27(9) no
C2 C1 B1 O2 -3.72(17) no
B1 C1 C6 C5 -178.48(10) no
C6 C1 B1 O2 174.52(10) no
B1 C1 C2 C3 177.87(10) no
C2 C1 C6 C5 -0.11(16) no
C6 C1 C2 C3 -0.42(15) no
C2 C1 B1 O1 177.34(10) no
B1 C1 C2 O3 -2.44(15) no
C6 C1 B1 O1 -4.42(15) no
O3 C2 C3 C4 -178.64(10) no
C1 C2 C3 C4 1.03(16) no
C2 C3 C4 C5 -1.12(16) no
C2 C3 C4 O4 178.05(10) no
C3 C4 C5 C6 0.62(16) no
O4 C4 C5 C6 -178.62(9) no
C4 C5 C6 C1 0.00(17) no
O3 C7 C8 C9 177.03(9) no
O4 C10 C11 C12 178.86(9) no

loop_
_cod_related_entry_id
_cod_related_entry_database
_cod_related_entry_code
1 ChemSpider 17345776
